data_7012951
loop_
_publ_author_name
'Lassahn, Paul-Gerhard'
'Lozan, Vasile'
'Wu, Biao'
'Weller, Andrew S.'
'Janiak, Christoph'

_publ_section_title
;
 Dihalogeno(diphosphane)metal(II) complexes (metal = Co, Ni, Pd) as
 pre-catalysts for the vinyl/addition polymerization of norbornene --
 elucidation of the activation process with B(C6F5)3/AlEt3 or
 Ag[closo-1-CB11H12] and evidence for the in situ formation of
 &#x201C;naked&#x201D; Pd2+ as a highly active species
;
_journal_coden_ASTM DTARAF
_journal_issue 23
_journal_name_full 'Dalton Transactions'
_journal_page_first 4437
_journal_page_last 4450
_journal_paper_doi 10.1039/b302937a
_journal_year 2003
_chemical_formula_moiety 'Pd{Ph2P(CH2)2PPh2}2, 2[ClB(C6F5)3], 4CH2Cl2'
_chemical_formula_sum 'C92 H56 B2 Cl10 F30 P4 Pd'
_chemical_formula_weight 2337.77
_chemical_name_systematic
; 
[Bis(1,2-(diphenylphosphino)ethane)palladium(II)]-
di[chloro-tris(pentafluorophenyl)borate]-
tetrakis methylene chloride 
;
_space_group_IT_number 2
_symmetry_cell_setting triclinic
_symmetry_space_group_name_Hall '-P 1'
_symmetry_space_group_name_H-M 'P -1'
_atom_sites_solution_hydrogens geom
_atom_sites_solution_primary direct
_atom_sites_solution_secondary difmap
_audit_creation_method SHELXL-97
_cell_angle_alpha 103.811(4)
_cell_angle_beta 104.192(4)
_cell_angle_gamma 91.833(4)
_cell_formula_units_Z 1
_cell_length_a 10.909(3)
_cell_length_b 14.192(3)
_cell_length_c 16.104(4)
_cell_measurement_temperature 213(2)
_cell_volume 2336.4(10)
_computing_cell_refinement 'Bruker SMART'
_computing_data_collection 'Bruker SMART'
_computing_data_reduction 'Bruker SHELXTL'
_computing_structure_refinement 'SHELXL-97 (Sheldrick, 1997)'
_computing_structure_solution 'SHELXS-97 (Sheldrick, 1990)'
_diffrn_ambient_temperature 213(2)
_diffrn_measured_fraction_theta_full 0.996
_diffrn_measured_fraction_theta_max 0.996
_diffrn_measurement_device_type 'Bruker AXS CCD diffractometer'
_diffrn_measurement_method '\w scans'
_diffrn_radiation_monochromator graphite
_diffrn_radiation_source 'fine-focus sealed tube'
_diffrn_radiation_type MoK\a
_diffrn_radiation_wavelength 0.71073
_diffrn_reflns_av_R_equivalents 0.0365
_diffrn_reflns_av_sigmaI/netI 0.0670
_diffrn_reflns_limit_h_max 13
_diffrn_reflns_limit_h_min -13
_diffrn_reflns_limit_k_max 17
_diffrn_reflns_limit_k_min -17
_diffrn_reflns_limit_l_max 19
_diffrn_reflns_limit_l_min -19
_diffrn_reflns_number 18052
_diffrn_reflns_theta_full 25.56
_diffrn_reflns_theta_max 25.56
_diffrn_reflns_theta_min 1.48
_exptl_absorpt_coefficient_mu 0.661
_exptl_absorpt_correction_T_max 0.9491
_exptl_absorpt_correction_T_min 0.8629
_exptl_absorpt_correction_type multi-scan
_exptl_absorpt_process_details SADABS
_exptl_crystal_colour colorless
_exptl_crystal_density_diffrn 1.662
_exptl_crystal_density_method 'not measured'
_exptl_crystal_description isometric
_exptl_crystal_F_000 1164
_exptl_crystal_size_max 0.23
_exptl_crystal_size_mid 0.09
_exptl_crystal_size_min 0.08
_refine_diff_density_max 0.954
_refine_diff_density_min -0.847
_refine_diff_density_rms 0.075
_refine_ls_extinction_method none
_refine_ls_goodness_of_fit_ref 0.979
_refine_ls_hydrogen_treatment mixed
_refine_ls_matrix_type full
_refine_ls_number_parameters 646
_refine_ls_number_reflns 8734
_refine_ls_number_restraints 0
_refine_ls_restrained_S_all 0.979
_refine_ls_R_factor_all 0.0769
_refine_ls_R_factor_gt 0.0454
_refine_ls_shift/su_max 0.000
_refine_ls_shift/su_mean 0.000
_refine_ls_structure_factor_coef Fsqd
_refine_ls_weighting_details 'calc w=1/[\s^2^(Fo^2^)+(0.0546P)^2^+0.0000P] where P=(Fo^2^+2Fc^2^)/3'
_refine_ls_weighting_scheme calc
_refine_ls_wR_factor_gt 0.0995
_refine_ls_wR_factor_ref 0.1135
_reflns_number_gt 5827
_reflns_number_total 8734
_reflns_threshold_expression >2sigma(I)
_cod_data_source_file b302937a.txt
_cod_data_source_block l3
_cod_depositor_comments
;
The following automatic conversions were performed:
'_symmetry_cell_setting' value 'Triclinic' changed to 'triclinic'
according to '/home/saulius/struct/CIF-dictionaries/cif_core.dic'
dictionary named 'cif_core.dic' version 2.4.1 from
2010-06-29.

'_exptl_absorpt_correction_type' value 'Multi-scan' changed
to 'multi-scan' according to
'/home/saulius/struct/CIF-dictionaries/cif_core.dic' dictionary named
'cif_core.dic' version 2.4.1 from 2010-06-29.

Automatic conversion script
Id: cif_fix_enum 1527 2010-12-29 10:47:43Z saulius 
;
_cod_original_cell_volume 2336.2(9)
_cod_original_sg_symbol_H-M P-1
_cod_database_code 7012951

loop_
_symmetry_equiv_pos_as_xyz
'x, y, z'
'-x, -y, -z'

loop_
_atom_site_label
_atom_site_type_symbol
_atom_site_fract_x
_atom_site_fract_y
_atom_site_fract_z
_atom_site_U_iso_or_equiv
_atom_site_adp_type
_atom_site_occupancy
_atom_site_symmetry_multiplicity
_atom_site_calc_flag
_atom_site_refinement_flags
_atom_site_disorder_assembly
_atom_site_disorder_group
B B 0.6357(4) -0.7590(3) 0.2249(3) 0.0344(10) Uani 1 1 d . . .
Pd Pd 0.5000 0.0000 -0.5000 0.02589(12) Uani 1 2 d S . .
P1 P 0.71973(8) -0.00603(7) -0.47674(6) 0.0283(2) Uani 1 1 d . . .
P2 P 0.50596(8) 0.13434(6) -0.37966(6) 0.0277(2) Uani 1 1 d . . .
C1 C 0.7414(3) -0.0493(3) -0.5882(2) 0.0346(9) Uani 1 1 d . . .
H1A H 0.7191 -0.0002 -0.6216 0.041 Uiso 1 1 calc R . .
H1B H 0.8304 -0.0608 -0.5847 0.041 Uiso 1 1 calc R . .
C2 C 0.3436(3) 0.1435(3) -0.3653(2) 0.0357(9) Uani 1 1 d . . .
H2A H 0.3476 0.1594 -0.3020 0.043 Uiso 1 1 calc R . .
H2B H 0.3066 0.1967 -0.3891 0.043 Uiso 1 1 calc R . .
C3 C 0.7714(3) -0.0985(2) -0.4189(2) 0.0319(8) Uani 1 1 d . . .
C4 C 0.8716(4) -0.1521(3) -0.4342(3) 0.0453(10) Uani 1 1 d . . .
H4A H 0.9126 -0.1420 -0.4767 0.054 Uiso 1 1 calc R . .
C5 C 0.9112(4) -0.2201(3) -0.3874(3) 0.0595(13) Uani 1 1 d . . .
H5A H 0.9780 -0.2571 -0.3987 0.071 Uiso 1 1 calc R . .
C6 C 0.8525(4) -0.2335(3) -0.3242(3) 0.0583(13) Uani 1 1 d . . .
H6A H 0.8798 -0.2797 -0.2921 0.070 Uiso 1 1 calc R . .
C7 C 0.7546(4) -0.1803(3) -0.3075(3) 0.0538(11) Uani 1 1 d . . .
H7A H 0.7157 -0.1892 -0.2636 0.065 Uiso 1 1 calc R . .
C8 C 0.7132(4) -0.1134(3) -0.3558(3) 0.0405(9) Uani 1 1 d . . .
H8A H 0.6449 -0.0778 -0.3454 0.049 Uiso 1 1 calc R . .
C9 C 0.8379(3) 0.0978(3) -0.4240(2) 0.0315(8) Uani 1 1 d . . .
C10 C 0.8305(4) 0.1805(3) -0.4554(2) 0.0385(9) Uani 1 1 d . . .
H10A H 0.7656 0.1826 -0.5054 0.046 Uiso 1 1 calc R . .
C11 C 0.9191(4) 0.2605(3) -0.4128(3) 0.0489(11) Uani 1 1 d . . .
H11A H 0.9139 0.3170 -0.4338 0.059 Uiso 1 1 calc R . .
C12 C 1.0147(4) 0.2572(3) -0.3398(3) 0.0487(11) Uani 1 1 d . . .
H12A H 1.0744 0.3115 -0.3111 0.058 Uiso 1 1 calc R . .
C13 C 1.0230(4) 0.1747(3) -0.3090(3) 0.0439(10) Uani 1 1 d . . .
H13A H 1.0887 0.1727 -0.2595 0.053 Uiso 1 1 calc R . .
C14 C 0.9356(3) 0.0949(3) -0.3504(2) 0.0376(9) Uani 1 1 d . . .
H14A H 0.9417 0.0386 -0.3291 0.045 Uiso 1 1 calc R . .
C15 C 0.5525(3) 0.2528(2) -0.3921(2) 0.0333(8) Uani 1 1 d . . .
C16 C 0.5403(4) 0.2654(3) -0.4764(3) 0.0392(9) Uani 1 1 d . . .
H16A H 0.5145 0.2116 -0.5259 0.047 Uiso 1 1 calc R . .
C17 C 0.5658(4) 0.3568(3) -0.4881(3) 0.0526(11) Uani 1 1 d . . .
H17A H 0.5562 0.3653 -0.5454 0.063 Uiso 1 1 calc R . .
C18 C 0.6050(4) 0.4345(3) -0.4158(3) 0.0587(12) Uani 1 1 d . . .
H18A H 0.6237 0.4964 -0.4237 0.070 Uiso 1 1 calc R . .
C19 C 0.6174(4) 0.4236(3) -0.3320(3) 0.0572(12) Uani 1 1 d . . .
H19A H 0.6439 0.4779 -0.2831 0.069 Uiso 1 1 calc R . .
C20 C 0.5914(4) 0.3330(3) -0.3191(3) 0.0434(10) Uani 1 1 d . . .
H20A H 0.5997 0.3255 -0.2615 0.052 Uiso 1 1 calc R . .
C21 C 0.6019(3) 0.1209(2) -0.2750(2) 0.0310(8) Uani 1 1 d . . .
C22 C 0.5504(4) 0.0634(3) -0.2305(2) 0.0408(9) Uani 1 1 d . . .
H22A H 0.4648 0.0379 -0.2517 0.049 Uiso 1 1 calc R . .
C23 C 0.6252(5) 0.0440(3) -0.1554(3) 0.0524(11) Uani 1 1 d . . .
H23A H 0.5910 0.0043 -0.1258 0.063 Uiso 1 1 calc R . .
C24 C 0.7508(5) 0.0828(3) -0.1232(3) 0.0565(12) Uani 1 1 d . . .
H24A H 0.8019 0.0689 -0.0722 0.068 Uiso 1 1 calc R . .
C25 C 0.8012(4) 0.1416(3) -0.1655(3) 0.0503(11) Uani 1 1 d . . .
H25A H 0.8859 0.1691 -0.1425 0.060 Uiso 1 1 calc R . .
C26 C 0.7281(3) 0.1604(3) -0.2414(2) 0.0389(9) Uani 1 1 d . . .
H26A H 0.7632 0.1999 -0.2707 0.047 Uiso 1 1 calc R . .
C27 C 0.7548(3) -0.8068(3) 0.1902(2) 0.0327(8) Uani 1 1 d . . .
C28 C 0.8151(4) -0.8881(3) 0.2048(2) 0.0372(9) Uani 1 1 d . . .
C29 C 0.9121(4) -0.9224(3) 0.1686(3) 0.0426(10) Uani 1 1 d . . .
C30 C 0.9545(4) -0.8755(3) 0.1150(3) 0.0433(10) Uani 1 1 d . . .
C31 C 0.9003(4) -0.7939(3) 0.0978(2) 0.0394(9) Uani 1 1 d . . .
C32 C 0.8028(3) -0.7632(3) 0.1352(2) 0.0358(9) Uani 1 1 d . . .
C33 C 0.6845(3) -0.6458(3) 0.2817(2) 0.0359(9) Uani 1 1 d . . .
C34 C 0.6545(4) -0.5627(3) 0.2532(3) 0.0407(9) Uani 1 1 d . . .
C35 C 0.6952(4) -0.4689(3) 0.3044(3) 0.0538(12) Uani 1 1 d . . .
C36 C 0.7673(5) -0.4538(3) 0.3881(3) 0.0582(13) Uani 1 1 d . . .
C37 C 0.8032(4) -0.5325(4) 0.4205(3) 0.0549(12) Uani 1 1 d . . .
C38 C 0.7642(4) -0.6247(3) 0.3664(3) 0.0397(9) Uani 1 1 d . . .
C39 C 0.5063(3) -0.7704(3) 0.1458(2) 0.0350(9) Uani 1 1 d . . .
C40 C 0.4817(4) -0.8342(3) 0.0622(3) 0.0385(9) Uani 1 1 d . . .
C41 C 0.3675(4) -0.8460(3) -0.0017(3) 0.0483(11) Uani 1 1 d . . .
C42 C 0.2706(4) -0.7928(4) 0.0163(3) 0.0544(12) Uani 1 1 d . . .
C43 C 0.2886(4) -0.7290(3) 0.0980(3) 0.0515(11) Uani 1 1 d . . .
C44 C 0.4027(4) -0.7208(3) 0.1595(3) 0.0419(10) Uani 1 1 d . . .
F1 F 0.7813(2) -0.94058(17) 0.25709(16) 0.0561(6) Uani 1 1 d . . .
F2 F 0.9658(2) -1.00179(19) 0.18623(17) 0.0663(7) Uani 1 1 d . . .
F3 F 1.0506(2) -0.90707(19) 0.08011(17) 0.0650(7) Uani 1 1 d . . .
F4 F 0.9375(2) -0.74743(17) 0.04389(15) 0.0543(6) Uani 1 1 d . . .
F5 F 0.7494(2) -0.68504(16) 0.11245(15) 0.0480(6) Uani 1 1 d . . .
F6 F 0.5811(2) -0.56919(16) 0.17076(16) 0.0541(6) Uani 1 1 d . . .
F7 F 0.6626(3) -0.39204(17) 0.2703(2) 0.0782(9) Uani 1 1 d . . .
F8 F 0.8040(3) -0.36260(19) 0.4395(2) 0.0960(11) Uani 1 1 d . . .
F9 F 0.8750(3) -0.5197(2) 0.50419(17) 0.0797(9) Uani 1 1 d . . .
F10 F 0.8098(2) -0.69806(18) 0.40161(15) 0.0542(6) Uani 1 1 d . . .
F11 F 0.5704(2) -0.89065(16) 0.03831(14) 0.0530(6) Uani 1 1 d . . .
F12 F 0.3519(2) -0.90832(19) -0.08141(16) 0.0683(8) Uani 1 1 d . . .
F13 F 0.1609(2) -0.8011(2) -0.04581(18) 0.0807(9) Uani 1 1 d . . .
F14 F 0.1948(2) -0.6766(2) 0.1176(2) 0.0788(9) Uani 1 1 d . . .
F15 F 0.4109(2) -0.65888(16) 0.23969(15) 0.0510(6) Uani 1 1 d . . .
Cl1 Cl 0.58245(9) -0.82496(7) 0.30342(6) 0.0426(2) Uani 1 1 d . . .
C45 C 1.0144(10) 0.5074(5) -0.1339(6) 0.154(3) Uani 1 1 d . . .
H45A H 1.1028 0.5314 -0.1024 0.185 Uiso 1 1 calc R A 1
H45B H 0.9606 0.5500 -0.1043 0.185 Uiso 1 1 calc R A 1
Cl2 Cl 0.98920(18) 0.52194(12) -0.24038(14) 0.1127(6) Uani 1 1 d . B .
Cl3 Cl 0.9890(9) 0.3998(5) -0.1209(6) 0.172(4) Uani 0.50 1 d P B 1
Cl3' Cl 1.0504(10) 0.4069(7) -0.1119(7) 0.212(5) Uani 0.50 1 d P B 2
C46 C 0.5455(15) 0.3860(14) -0.0533(7) 0.292(10) Uani 1 1 d . . .
H46A H 0.5857 0.3443 -0.0160 0.350 Uiso 1 1 calc R C 1
H46B H 0.5100 0.4356 -0.0146 0.350 Uiso 1 1 calc R C 1
Cl4 Cl 0.6732(3) 0.4502(3) -0.06614(19) 0.2265(17) Uani 1 1 d . D .
Cl5 Cl 0.4172(6) 0.3159(4) -0.1198(3) 0.1476(17) Uani 0.50 1 d P D 1
Cl5' Cl 0.5383(5) 0.2948(3) -0.0939(3) 0.1018(12) Uani 0.50 1 d P D 2

loop_
_atom_site_aniso_label
_atom_site_aniso_U_11
_atom_site_aniso_U_22
_atom_site_aniso_U_33
_atom_site_aniso_U_23
_atom_site_aniso_U_13
_atom_site_aniso_U_12
B 0.043(3) 0.030(2) 0.032(2) 0.0105(19) 0.0094(19) -0.0002(19)
Pd 0.0252(2) 0.0261(2) 0.0249(2) 0.00317(16) 0.00726(16) 0.00242(16)
P1 0.0247(5) 0.0307(5) 0.0285(5) 0.0048(4) 0.0080(4) 0.0025(4)
P2 0.0283(5) 0.0277(5) 0.0253(5) 0.0020(4) 0.0082(4) 0.0020(4)
C1 0.032(2) 0.042(2) 0.030(2) 0.0058(17) 0.0110(16) 0.0025(17)
C2 0.034(2) 0.035(2) 0.034(2) -0.0021(17) 0.0134(17) 0.0039(16)
C3 0.0299(19) 0.0301(19) 0.031(2) 0.0043(16) 0.0037(16) 0.0012(15)
C4 0.040(2) 0.049(2) 0.044(2) 0.006(2) 0.0093(19) 0.0151(19)
C5 0.055(3) 0.049(3) 0.060(3) 0.000(2) -0.002(2) 0.027(2)
C6 0.065(3) 0.039(3) 0.059(3) 0.015(2) -0.011(3) 0.009(2)
C7 0.054(3) 0.054(3) 0.056(3) 0.027(2) 0.007(2) 0.003(2)
C8 0.036(2) 0.043(2) 0.047(2) 0.0187(19) 0.0095(18) 0.0078(18)
C9 0.0241(18) 0.036(2) 0.032(2) 0.0025(16) 0.0097(15) -0.0002(15)
C10 0.038(2) 0.039(2) 0.037(2) 0.0090(18) 0.0075(17) 0.0009(18)
C11 0.055(3) 0.037(2) 0.051(3) 0.006(2) 0.012(2) -0.008(2)
C12 0.044(2) 0.048(3) 0.044(3) -0.003(2) 0.010(2) -0.015(2)
C13 0.031(2) 0.057(3) 0.036(2) 0.002(2) 0.0054(17) -0.0039(19)
C14 0.030(2) 0.042(2) 0.036(2) 0.0050(18) 0.0042(17) -0.0008(17)
C15 0.032(2) 0.030(2) 0.040(2) 0.0074(17) 0.0136(17) 0.0082(16)
C16 0.043(2) 0.040(2) 0.039(2) 0.0129(18) 0.0149(18) 0.0065(18)
C17 0.061(3) 0.055(3) 0.056(3) 0.030(2) 0.025(2) 0.011(2)
C18 0.062(3) 0.041(3) 0.084(4) 0.028(3) 0.027(3) 0.009(2)
C19 0.070(3) 0.028(2) 0.067(3) 0.000(2) 0.020(3) -0.002(2)
C20 0.053(2) 0.034(2) 0.043(2) 0.0058(19) 0.016(2) 0.0050(19)
C21 0.037(2) 0.0268(19) 0.0230(18) -0.0037(15) 0.0061(16) 0.0032(16)
C22 0.054(2) 0.030(2) 0.031(2) -0.0002(17) 0.0077(19) -0.0029(18)
C23 0.082(3) 0.043(2) 0.033(2) 0.0109(19) 0.015(2) 0.005(2)
C24 0.076(3) 0.053(3) 0.029(2) 0.006(2) -0.004(2) 0.019(3)
C25 0.044(2) 0.060(3) 0.039(2) 0.004(2) 0.003(2) 0.012(2)
C26 0.041(2) 0.042(2) 0.029(2) 0.0008(17) 0.0087(17) 0.0058(18)
C27 0.035(2) 0.034(2) 0.0257(19) 0.0055(16) 0.0036(16) -0.0010(16)
C28 0.043(2) 0.038(2) 0.030(2) 0.0098(17) 0.0057(17) 0.0019(18)
C29 0.044(2) 0.043(2) 0.037(2) 0.0099(19) 0.0035(19) 0.0139(19)
C30 0.033(2) 0.056(3) 0.037(2) 0.003(2) 0.0101(18) 0.0087(19)
C31 0.039(2) 0.045(2) 0.032(2) 0.0081(18) 0.0090(18) -0.0049(19)
C32 0.038(2) 0.037(2) 0.032(2) 0.0105(17) 0.0058(17) 0.0019(17)
C33 0.036(2) 0.033(2) 0.042(2) 0.0091(18) 0.0169(18) 0.0024(17)
C34 0.035(2) 0.036(2) 0.050(3) 0.0093(19) 0.0130(19) 0.0007(17)
C35 0.055(3) 0.030(2) 0.084(4) 0.014(2) 0.033(3) 0.005(2)
C36 0.061(3) 0.039(3) 0.070(3) -0.007(2) 0.030(3) -0.014(2)
C37 0.045(3) 0.067(3) 0.042(3) -0.004(2) 0.010(2) -0.017(2)
C38 0.035(2) 0.041(2) 0.043(2) 0.009(2) 0.0121(18) 0.0006(18)
C39 0.041(2) 0.031(2) 0.034(2) 0.0078(17) 0.0126(17) 0.0013(17)
C40 0.037(2) 0.038(2) 0.040(2) 0.0101(18) 0.0097(18) 0.0019(18)
C41 0.045(3) 0.055(3) 0.037(2) 0.006(2) 0.003(2) -0.009(2)
C42 0.034(2) 0.072(3) 0.051(3) 0.018(2) -0.003(2) -0.002(2)
C43 0.036(2) 0.053(3) 0.063(3) 0.014(2) 0.010(2) 0.007(2)
C44 0.041(2) 0.039(2) 0.043(2) 0.0051(19) 0.0115(19) -0.0023(18)
F1 0.0773(17) 0.0511(14) 0.0573(15) 0.0318(12) 0.0298(13) 0.0220(13)
F2 0.0746(18) 0.0657(17) 0.0678(17) 0.0274(14) 0.0213(14) 0.0381(14)
F3 0.0538(15) 0.0781(18) 0.0680(17) 0.0133(14) 0.0281(13) 0.0213(13)
F4 0.0576(15) 0.0612(15) 0.0530(15) 0.0179(12) 0.0285(12) -0.0012(12)
F5 0.0578(14) 0.0438(13) 0.0549(15) 0.0272(11) 0.0226(12) 0.0113(11)
F6 0.0553(15) 0.0432(14) 0.0641(17) 0.0236(12) 0.0064(13) 0.0043(11)
F7 0.0835(19) 0.0347(14) 0.128(3) 0.0256(16) 0.0438(18) 0.0062(13)
F8 0.117(3) 0.0488(17) 0.103(2) -0.0284(16) 0.045(2) -0.0358(17)
F9 0.0746(19) 0.090(2) 0.0506(17) -0.0094(15) 0.0038(14) -0.0325(16)
F10 0.0478(14) 0.0643(16) 0.0455(14) 0.0157(12) 0.0020(11) 0.0024(12)
F11 0.0507(14) 0.0537(15) 0.0434(14) -0.0047(11) 0.0077(11) 0.0091(12)
F12 0.0616(16) 0.0807(19) 0.0415(15) -0.0069(13) -0.0026(12) -0.0032(14)
F13 0.0434(15) 0.112(2) 0.0686(19) 0.0125(17) -0.0085(14) 0.0054(15)
F14 0.0410(15) 0.091(2) 0.095(2) 0.0083(17) 0.0151(15) 0.0221(14)
F15 0.0460(13) 0.0456(13) 0.0580(15) -0.0011(12) 0.0212(12) 0.0053(11)
Cl1 0.0514(6) 0.0405(5) 0.0401(6) 0.0128(4) 0.0180(5) -0.0008(4)
C45 0.240(11) 0.091(6) 0.158(8) 0.050(5) 0.082(8) 0.043(6)
Cl2 0.1143(13) 0.0778(11) 0.1389(16) 0.0109(10) 0.0350(12) 0.0157(10)
Cl3 0.331(11) 0.063(3) 0.150(6) 0.004(3) 0.145(7) -0.047(5)
Cl3' 0.308(11) 0.133(7) 0.131(5) -0.015(4) -0.026(6) 0.115(7)
C46 0.226(16) 0.55(3) 0.118(10) 0.107(15) 0.043(11) 0.15(2)
Cl4 0.148(2) 0.371(5) 0.124(2) 0.013(3) 0.0147(19) 0.049(3)
Cl5 0.208(5) 0.142(4) 0.096(3) 0.055(3) 0.022(3) 0.015(4)
Cl5' 0.150(4) 0.092(2) 0.095(3) 0.050(2) 0.061(3) 0.032(2)

loop_
_atom_type_symbol
_atom_type_description
_atom_type_scat_dispersion_real
_atom_type_scat_dispersion_imag
_atom_type_scat_source
C C 0.0033 0.0016 'International Tables Vol C Tables 4.2.6.8 and 6.1.1.4'
H H 0.0000 0.0000 'International Tables Vol C Tables 4.2.6.8 and 6.1.1.4'
B B 0.0013 0.0007 'International Tables Vol C Tables 4.2.6.8 and 6.1.1.4'
F F 0.0171 0.0103 'International Tables Vol C Tables 4.2.6.8 and 6.1.1.4'
P P 0.1023 0.0942 'International Tables Vol C Tables 4.2.6.8 and 6.1.1.4'
Cl Cl 0.1484 0.1585 'International Tables Vol C Tables 4.2.6.8 and 6.1.1.4'
Pd Pd -0.9988 1.0072 'International Tables Vol C Tables 4.2.6.8 and 6.1.1.4'

loop_
_geom_angle_atom_site_label_1
_geom_angle_atom_site_label_2
_geom_angle_atom_site_label_3
_geom_angle
_geom_angle_site_symmetry_1
_geom_angle_site_symmetry_3
_geom_angle_publ_flag
C39 B C27 113.2(3) . . ?
C39 B C33 114.2(3) . . ?
C27 B C33 107.7(3) . . ?
C39 B Cl1 102.2(3) . . ?
C27 B Cl1 112.3(3) . . ?
C33 B Cl1 107.0(3) . . ?
P1 Pd P1 180.0 . 2_654 ?
P1 Pd P2 82.69(3) . 2_654 ?
P1 Pd P2 97.32(3) 2_654 2_654 ?
P1 Pd P2 97.31(3) . . ?
P1 Pd P2 82.68(3) 2_654 . ?
P2 Pd P2 180.0 2_654 . ?
C3 P1 C9 105.18(16) . . ?
C3 P1 C1 106.53(17) . . ?
C9 P1 C1 104.61(16) . . ?
C3 P1 Pd 110.03(12) . . ?
C9 P1 Pd 125.02(12) . . ?
C1 P1 Pd 104.14(12) . . ?
C21 P2 C15 108.24(17) . . ?
C21 P2 C2 105.15(17) . . ?
C15 P2 C2 104.47(16) . . ?
C21 P2 Pd 113.53(11) . . ?
C15 P2 Pd 116.27(12) . . ?
C2 P2 Pd 108.22(11) . . ?
C2 C1 P1 108.7(2) 2_654 . ?
C2 C1 H1A 110.0 2_654 . ?
P1 C1 H1A 110.0 . . ?
C2 C1 H1B 110.0 2_654 . ?
P1 C1 H1B 110.0 . . ?
H1A C1 H1B 108.3 . . ?
C1 C2 P2 111.9(2) 2_654 . ?
C1 C2 H2A 109.2 2_654 . ?
P2 C2 H2A 109.2 . . ?
C1 C2 H2B 109.2 2_654 . ?
P2 C2 H2B 109.2 . . ?
H2A C2 H2B 107.9 . . ?
C8 C3 C4 119.2(3) . . ?
C8 C3 P1 119.1(3) . . ?
C4 C3 P1 121.7(3) . . ?
C5 C4 C3 120.4(4) . . ?
C5 C4 H4A 119.8 . . ?
C3 C4 H4A 119.8 . . ?
C6 C5 C4 119.6(4) . . ?
C6 C5 H5A 120.2 . . ?
C4 C5 H5A 120.2 . . ?
C7 C6 C5 120.6(4) . . ?
C7 C6 H6A 119.7 . . ?
C5 C6 H6A 119.7 . . ?
C6 C7 C8 119.7(4) . . ?
C6 C7 H7A 120.2 . . ?
C8 C7 H7A 120.2 . . ?
C3 C8 C7 120.5(4) . . ?
C3 C8 H8A 119.8 . . ?
C7 C8 H8A 119.8 . . ?
C10 C9 C14 119.7(3) . . ?
C10 C9 P1 120.3(3) . . ?
C14 C9 P1 120.0(3) . . ?
C9 C10 C11 119.8(4) . . ?
C9 C10 H10A 120.1 . . ?
C11 C10 H10A 120.1 . . ?
C12 C11 C10 120.1(4) . . ?
C12 C11 H11A 119.9 . . ?
C10 C11 H11A 119.9 . . ?
C13 C12 C11 120.2(4) . . ?
C13 C12 H12A 119.9 . . ?
C11 C12 H12A 119.9 . . ?
C12 C13 C14 120.3(4) . . ?
C12 C13 H13A 119.8 . . ?
C14 C13 H13A 119.8 . . ?
C13 C14 C9 119.8(4) . . ?
C13 C14 H14A 120.1 . . ?
C9 C14 H14A 120.1 . . ?
C16 C15 C20 119.4(3) . . ?
C16 C15 P2 119.2(3) . . ?
C20 C15 P2 121.2(3) . . ?
C17 C16 C15 120.4(4) . . ?
C17 C16 H16A 119.8 . . ?
C15 C16 H16A 119.8 . . ?
C18 C17 C16 119.5(4) . . ?
C18 C17 H17A 120.2 . . ?
C16 C17 H17A 120.2 . . ?
C17 C18 C19 120.9(4) . . ?
C17 C18 H18A 119.5 . . ?
C19 C18 H18A 119.5 . . ?
C18 C19 C20 120.3(4) . . ?
C18 C19 H19A 119.8 . . ?
C20 C19 H19A 119.8 . . ?
C19 C20 C15 119.4(4) . . ?
C19 C20 H20A 120.3 . . ?
C15 C20 H20A 120.3 . . ?
C22 C21 C26 119.5(3) . . ?
C22 C21 P2 118.7(3) . . ?
C26 C21 P2 121.7(3) . . ?
C23 C22 C21 119.9(4) . . ?
C23 C22 H22A 120.1 . . ?
C21 C22 H22A 120.1 . . ?
C22 C23 C24 120.1(4) . . ?
C22 C23 H23A 120.0 . . ?
C24 C23 H23A 120.0 . . ?
C25 C24 C23 120.3(4) . . ?
C25 C24 H24A 119.8 . . ?
C23 C24 H24A 119.8 . . ?
C24 C25 C26 120.2(4) . . ?
C24 C25 H25A 119.9 . . ?
C26 C25 H25A 119.9 . . ?
C25 C26 C21 120.0(4) . . ?
C25 C26 H26A 120.0 . . ?
C21 C26 H26A 120.0 . . ?
C32 C27 C28 112.6(3) . . ?
C32 C27 B 117.1(3) . . ?
C28 C27 B 130.2(3) . . ?
F1 C28 C29 114.6(3) . . ?
F1 C28 C27 121.3(3) . . ?
C29 C28 C27 124.1(4) . . ?
F2 C29 C30 119.7(4) . . ?
F2 C29 C28 120.4(4) . . ?
C30 C29 C28 120.0(4) . . ?
F3 C30 C29 120.8(4) . . ?
F3 C30 C31 119.6(4) . . ?
C29 C30 C31 119.5(4) . . ?
F4 C31 C30 121.1(4) . . ?
F4 C31 C32 120.6(4) . . ?
C30 C31 C32 118.2(4) . . ?
F5 C32 C31 115.4(3) . . ?
F5 C32 C27 119.0(3) . . ?
C31 C32 C27 125.6(4) . . ?
C38 C33 C34 112.4(3) . . ?
C38 C33 B 121.3(3) . . ?
C34 C33 B 126.3(3) . . ?
F6 C34 C35 115.1(4) . . ?
F6 C34 C33 120.8(3) . . ?
C35 C34 C33 124.1(4) . . ?
C36 C35 F7 119.9(4) . . ?
C36 C35 C34 120.1(4) . . ?
F7 C35 C34 119.9(4) . . ?
C35 C36 F8 120.5(5) . . ?
C35 C36 C37 119.2(4) . . ?
F8 C36 C37 120.3(5) . . ?
F9 C37 C36 120.5(4) . . ?
F9 C37 C38 120.6(4) . . ?
C36 C37 C38 118.9(4) . . ?
F10 C38 C37 115.1(4) . . ?
F10 C38 C33 119.8(3) . . ?
C37 C38 C33 125.1(4) . . ?
C44 C39 C40 112.7(3) . . ?
C44 C39 B 121.3(3) . . ?
C40 C39 B 125.8(3) . . ?
F11 C40 C41 115.0(3) . . ?
F11 C40 C39 120.9(3) . . ?
C41 C40 C39 124.1(4) . . ?
F12 C41 C42 119.9(4) . . ?
F12 C41 C40 120.5(4) . . ?
C42 C41 C40 119.7(4) . . ?
F13 C42 C41 120.4(4) . . ?
F13 C42 C43 120.6(4) . . ?
C41 C42 C43 119.0(4) . . ?
F14 C43 C44 120.6(4) . . ?
F14 C43 C42 120.2(4) . . ?
C44 C43 C42 119.2(4) . . ?
F15 C44 C43 115.3(4) . . ?
F15 C44 C39 119.3(3) . . ?
C43 C44 C39 125.3(4) . . ?
Cl3' C45 Cl3 23.4(6) . . ?
Cl3' C45 Cl2 121.5(6) . . ?
Cl3 C45 Cl2 118.8(6) . . ?
Cl3' C45 H45A 85.4 . . ?
Cl3 C45 H45A 107.6 . . ?
Cl2 C45 H45A 107.6 . . ?
Cl3' C45 H45B 122.8 . . ?
Cl3 C45 H45B 107.6 . . ?
Cl2 C45 H45B 107.6 . . ?
H45A C45 H45B 107.0 . . ?
Cl5' C46 Cl5 52.6(7) . . ?
Cl5' C46 Cl4 111.0(10) . . ?
Cl5 C46 Cl4 136.4(7) . . ?
Cl5' C46 H46A 65.3 . . ?
Cl5 C46 H46A 103.0 . . ?
Cl4 C46 H46A 103.0 . . ?
Cl5' C46 H46B 145.9 . . ?
Cl5 C46 H46B 103.0 . . ?
Cl4 C46 H46B 103.0 . . ?
H46A C46 H46B 105.1 . . ?

loop_
_geom_bond_atom_site_label_1
_geom_bond_atom_site_label_2
_geom_bond_distance
_geom_bond_site_symmetry_2
_geom_bond_publ_flag
B C39 1.626(6) . ?
B C27 1.640(6) . ?
B C33 1.644(5) . ?
B Cl1 1.925(4) . ?
Pd P1 2.3412(10) . ?
Pd P1 2.3412(10) 2_654 ?
Pd P2 2.3582(9) 2_654 ?
Pd P2 2.3582(9) . ?
P1 C3 1.812(4) . ?
P1 C9 1.817(3) . ?
P1 C1 1.830(3) . ?
P2 C21 1.810(4) . ?
P2 C15 1.811(4) . ?
P2 C2 1.846(3) . ?
C1 C2 1.520(5) 2_654 ?
C1 H1A 0.9800 . ?
C1 H1B 0.9800 . ?
C2 C1 1.520(5) 2_654 ?
C2 H2A 0.9800 . ?
C2 H2B 0.9800 . ?
C3 C8 1.374(5) . ?
C3 C4 1.389(5) . ?
C4 C5 1.378(6) . ?
C4 H4A 0.9400 . ?
C5 C6 1.374(6) . ?
C5 H5A 0.9400 . ?
C6 C7 1.371(6) . ?
C6 H6A 0.9400 . ?
C7 C8 1.386(5) . ?
C7 H7A 0.9400 . ?
C8 H8A 0.9400 . ?
C9 C10 1.382(5) . ?
C9 C14 1.396(5) . ?
C10 C11 1.387(5) . ?
C10 H10A 0.9400 . ?
C11 C12 1.379(6) . ?
C11 H11A 0.9400 . ?
C12 C13 1.373(6) . ?
C12 H12A 0.9400 . ?
C13 C14 1.376(5) . ?
C13 H13A 0.9400 . ?
C14 H14A 0.9400 . ?
C15 C16 1.386(5) . ?
C15 C20 1.394(5) . ?
C16 C17 1.383(5) . ?
C16 H16A 0.9400 . ?
C17 C18 1.367(6) . ?
C17 H17A 0.9400 . ?
C18 C19 1.369(6) . ?
C18 H18A 0.9400 . ?
C19 C20 1.383(5) . ?
C19 H19A 0.9400 . ?
C20 H20A 0.9400 . ?
C21 C22 1.393(5) . ?
C21 C26 1.394(5) . ?
C22 C23 1.376(5) . ?
C22 H22A 0.9400 . ?
C23 C24 1.385(6) . ?
C23 H23A 0.9400 . ?
C24 C25 1.373(6) . ?
C24 H24A 0.9400 . ?
C25 C26 1.377(5) . ?
C25 H25A 0.9400 . ?
C26 H26A 0.9400 . ?
C27 C32 1.383(5) . ?
C27 C28 1.386(5) . ?
C28 F1 1.354(4) . ?
C28 C29 1.377(5) . ?
C29 F2 1.345(4) . ?
C29 C30 1.360(5) . ?
C30 F3 1.347(4) . ?
C30 C31 1.372(5) . ?
C31 F4 1.336(4) . ?
C31 C32 1.379(5) . ?
C32 F5 1.354(4) . ?
C33 C38 1.382(5) . ?
C33 C34 1.386(5) . ?
C34 F6 1.351(4) . ?
C34 C35 1.381(6) . ?
C35 C36 1.346(6) . ?
C35 F7 1.354(5) . ?
C36 F8 1.347(5) . ?
C36 C37 1.370(6) . ?
C37 F9 1.350(5) . ?
C37 C38 1.375(6) . ?
C38 F10 1.353(4) . ?
C39 C44 1.385(5) . ?
C39 C40 1.389(5) . ?
C40 F11 1.346(4) . ?
C40 C41 1.385(5) . ?
C41 F12 1.341(5) . ?
C41 C42 1.367(6) . ?
C42 F13 1.339(4) . ?
C42 C43 1.373(6) . ?
C43 F14 1.339(5) . ?
C43 C44 1.369(5) . ?
C44 F15 1.358(4) . ?
C45 Cl3' 1.588(10) . ?
C45 Cl3 1.613(9) . ?
C45 Cl2 1.732(8) . ?
C45 H45A 0.9800 . ?
C45 H45B 0.9800 . ?
C46 Cl5' 1.293(18) . ?
C46 Cl5 1.662(17) . ?
C46 Cl4 1.721(17) . ?
C46 H46A 0.9800 . ?
C46 H46B 0.9800 . ?
